data_1571089
loop_
_publ_author_name
'Shahbaz, Muhammad'
'Farooq, Saba'
'Choudhary, M. Iqbal'
'Yousuf, Sammer'

_publ_section_title
;
 Cocrystals of a coumarin derivative: an efficient approach towards
 anti-leishmanial cocrystals against MIL-resistant Leishmania tropica.
;
_journal_issue 2
_journal_name_full IUCrJ
_journal_page_first 224
_journal_page_last 236
_journal_paper_doi 10.1107/S2052252524001416
_journal_volume 11
_journal_year 2024
_chemical_formula_sum 'C17 H13 N O6'
_chemical_formula_weight 327.28
_space_group_crystal_system monoclinic
_space_group_IT_number 14
_space_group_name_Hall '-P 2yn'
_space_group_name_H-M_alt 'P 1 21/n 1'
_atom_sites_solution_hydrogens geom
_audit_creation_method SHELXL-2018/3
_cell_angle_alpha 90
_cell_angle_beta 103.2790(10)
_cell_angle_gamma 90
_cell_formula_units_Z 4
_cell_length_a 11.6158(3)
_cell_length_b 7.6829(2)
_cell_length_c 16.7602(4)
_cell_measurement_reflns_used 9908
_cell_measurement_temperature 293(2)
_cell_measurement_theta_max 68.16
_cell_measurement_theta_min 4.22
_cell_volume 1455.74(6)
_computing_cell_refinement 'Bruker SAINT'
_computing_data_collection 'Bruker APEX2'
_computing_data_reduction 'Bruker SAINT'
_computing_molecular_graphics 'Bruker SHELXTL'
_computing_publication_material 'Bruker SHELXTL'
_computing_structure_refinement 'SHELXL-2018/3 (Sheldrick, 2018)'
_computing_structure_solution 'SHELXT 2014/5 (Sheldrick, 2014)'
_diffrn_ambient_temperature 293(2)
_diffrn_measured_fraction_theta_full 0.992
_diffrn_measured_fraction_theta_max 0.992
_diffrn_measurement_device_type 'Bruker APEX-II CCD'
_diffrn_measurement_method '\f AND \w SCANS'
_diffrn_radiation_type CuK\a
_diffrn_radiation_wavelength 1.54178
_diffrn_reflns_av_R_equivalents 0.0276
_diffrn_reflns_av_unetI/netI 0.0169
_diffrn_reflns_Laue_measured_fraction_full 0.992
_diffrn_reflns_Laue_measured_fraction_max 0.992
_diffrn_reflns_limit_h_max 13
_diffrn_reflns_limit_h_min -13
_diffrn_reflns_limit_k_max 9
_diffrn_reflns_limit_k_min -9
_diffrn_reflns_limit_l_max 20
_diffrn_reflns_limit_l_min -20
_diffrn_reflns_number 19255
_diffrn_reflns_point_group_measured_fraction_full 0.992
_diffrn_reflns_point_group_measured_fraction_max 0.992
_diffrn_reflns_theta_full 67.679
_diffrn_reflns_theta_max 68.176
_diffrn_reflns_theta_min 6.368
_exptl_absorpt_coefficient_mu 0.971
_exptl_absorpt_correction_T_max 0.8790
_exptl_absorpt_correction_T_min 0.7210
_exptl_absorpt_correction_type multi-scan
_exptl_crystal_colour gold
_exptl_crystal_density_diffrn 1.493
_exptl_crystal_description BLOCK
_exptl_crystal_F_000 680
_exptl_crystal_size_max 0.37
_exptl_crystal_size_mid 0.15
_exptl_crystal_size_min 0.14
_refine_diff_density_max 0.288
_refine_diff_density_min -0.242
_refine_diff_density_rms 0.048
_refine_ls_extinction_method none
_refine_ls_goodness_of_fit_ref 1.057
_refine_ls_hydrogen_treatment constr
_refine_ls_matrix_type full
_refine_ls_number_parameters 219
_refine_ls_number_reflns 2642
_refine_ls_number_restraints 0
_refine_ls_restrained_S_all 1.057
_refine_ls_R_factor_all 0.0411
_refine_ls_R_factor_gt 0.0385
_refine_ls_shift/su_max 0.001
_refine_ls_shift/su_mean 0.000
_refine_ls_structure_factor_coef Fsqd
_refine_ls_weighting_details 'w=1/[\s^2^(Fo^2^)+(0.0633P)^2^+0.4043P] where P=(Fo^2^+2Fc^2^)/3'
_refine_ls_weighting_scheme calc
_refine_ls_wR_factor_gt 0.1073
_refine_ls_wR_factor_ref 0.1099
_reflns_Friedel_coverage 0.000
_reflns_number_gt 2431
_reflns_number_total 2642
_reflns_threshold_expression 'I > 2\s(I)'
_cod_data_source_file lq5052.cif
_cod_data_source_block cocrystal_5
_cod_depositor_comments 'Adding full bibliography for 1571086--1571090.cif.'
_cod_original_sg_symbol_H-M 'P 21/n'
_cod_database_code 1571089
_shelx_shelxl_version_number 2018/3
_shelx_space_group_comment
;
The symmetry employed for this shelxl refinement is uniquely defined
by the following loop, which should always be used as a source of
symmetry information in preference to the above space-group names.
They are only intended as comments.
;

loop_
_space_group_symop_operation_xyz
'x, y, z'
'-x+1/2, y+1/2, -z+1/2'
'-x, -y, -z'
'x-1/2, -y-1/2, z-1/2'

loop_
_atom_site_label
_atom_site_type_symbol
_atom_site_fract_x
_atom_site_fract_y
_atom_site_fract_z
_atom_site_U_iso_or_equiv
_atom_site_adp_type
_atom_site_occupancy
_atom_site_site_symmetry_order
_atom_site_calc_flag
_atom_site_refinement_flags_posn
_atom_site_refinement_flags_adp
_atom_site_refinement_flags_occupancy
_atom_site_disorder_assembly
_atom_site_disorder_group
O2 O 0.40557(8) 0.18450(15) 0.94051(6) 0.0419(3) Uani 1 1 d . . . . .
O1 O 0.53492(8) 0.24313(13) 1.05453(5) 0.0347(2) Uani 1 1 d . . . . .
O4 O 0.22317(8) -0.04222(15) 0.95155(6) 0.0431(3) Uani 1 1 d . . . . .
H4A H 0.158361 -0.089922 0.939139 0.065 Uiso 1 1 calc R U . . .
O3 O 0.18971(8) -0.06944(13) 1.07680(6) 0.0398(3) Uani 1 1 d . . . . .
C4 C 0.50968(11) 0.15934(17) 1.18739(8) 0.0300(3) Uani 1 1 d . . . . .
O6 O -0.02248(9) 0.21101(16) 1.10938(7) 0.0496(3) Uani 1 1 d . . . . .
C2 C 0.36269(10) 0.07633(16) 1.06479(7) 0.0267(3) Uani 1 1 d . . . . .
O5 O 0.00544(9) 0.24797(16) 0.98287(6) 0.0472(3) Uani 1 1 d . . . . .
H5A H -0.056989 0.193706 0.971657 0.071 Uiso 1 1 calc R U . . .
C12 C 0.14685(11) 0.36641(17) 1.09271(8) 0.0303(3) Uani 1 1 d . . . . .
C15 C 0.35927(11) 0.54782(16) 1.15426(8) 0.0314(3) Uani 1 1 d . . . . .
C3 C 0.40175(11) 0.07693(17) 1.14731(8) 0.0295(3) Uani 1 1 d . . . . .
H3 H 0.356678 0.021700 1.179039 0.035 Uiso 1 1 calc R U . . .
C14 C 0.30004(12) 0.46303(17) 1.20744(8) 0.0327(3) Uani 1 1 d . . . . .
H14 H 0.331369 0.466247 1.263713 0.039 Uiso 1 1 calc R U . . .
C9 C 0.57505(11) 0.24076(17) 1.13834(8) 0.0308(3) Uani 1 1 d . . . . .
C10 C 0.43032(10) 0.16757(17) 1.01394(8) 0.0289(3) Uani 1 1 d . . . . .
C13 C 0.19598(11) 0.37525(17) 1.17685(8) 0.0312(3) Uani 1 1 d . . . . .
H13 H 0.157606 0.320684 1.212973 0.037 Uiso 1 1 calc R U . . .
C17 C 0.20677(12) 0.44944(18) 1.03988(8) 0.0343(3) Uani 1 1 d . . . . .
H17 H 0.175850 0.444480 0.983591 0.041 Uiso 1 1 calc R U . . .
N1 N 0.46081(11) 0.63949(17) 1.18409(8) 0.0440(3) Uani 1 1 d . . . . .
H1A H 0.495572 0.692143 1.150888 0.053 Uiso 1 1 calc R U . . .
H1B H 0.489972 0.644536 1.236068 0.053 Uiso 1 1 calc R U . . .
C16 C 0.31040(12) 0.53813(18) 1.06966(9) 0.0357(3) Uani 1 1 d . . . . .
H16 H 0.348605 0.592357 1.033346 0.043 Uiso 1 1 calc R U . . .
C5 C 0.55171(13) 0.1661(2) 1.27282(9) 0.0403(3) Uani 1 1 d . . . . .
H5 H 0.509174 0.112923 1.306820 0.048 Uiso 1 1 calc R U . . .
C8 C 0.68059(13) 0.3247(2) 1.17158(10) 0.0423(4) Uani 1 1 d . . . . .
H8 H 0.724020 0.377018 1.137919 0.051 Uiso 1 1 calc R U . . .
C1 C 0.25109(10) -0.01663(16) 1.02813(7) 0.0281(3) Uani 1 1 d . . . . .
C7 C 0.71986(13) 0.3291(2) 1.25556(10) 0.0467(4) Uani 1 1 d . . . . .
H7 H 0.790552 0.385278 1.278763 0.056 Uiso 1 1 calc R U . . .
C6 C 0.65546(14) 0.2510(2) 1.30621(9) 0.0456(4) Uani 1 1 d . . . . .
H6 H 0.682788 0.256233 1.362840 0.055 Uiso 1 1 calc R U . . .
C11 C 0.03710(11) 0.27002(18) 1.06037(8) 0.0328(3) Uani 1 1 d . . . . .

loop_
_atom_site_aniso_label
_atom_site_aniso_U_11
_atom_site_aniso_U_22
_atom_site_aniso_U_33
_atom_site_aniso_U_23
_atom_site_aniso_U_13
_atom_site_aniso_U_12
O2 0.0365(5) 0.0639(7) 0.0250(5) 0.0057(4) 0.0063(4) -0.0078(5)
O1 0.0276(5) 0.0491(6) 0.0274(5) 0.0037(4) 0.0062(4) -0.0069(4)
O4 0.0320(5) 0.0653(7) 0.0301(5) -0.0042(5) 0.0032(4) -0.0119(5)
O3 0.0369(5) 0.0484(6) 0.0366(5) -0.0029(4) 0.0135(4) -0.0112(4)
C4 0.0285(6) 0.0330(7) 0.0279(6) 0.0006(5) 0.0050(5) 0.0030(5)
O6 0.0365(6) 0.0673(7) 0.0480(6) -0.0071(5) 0.0160(5) -0.0147(5)
C2 0.0234(6) 0.0296(6) 0.0273(6) 0.0015(5) 0.0060(5) 0.0040(5)
O5 0.0388(6) 0.0604(7) 0.0392(6) -0.0054(5) 0.0022(4) -0.0068(5)
C12 0.0280(6) 0.0294(6) 0.0354(7) -0.0016(5) 0.0110(5) 0.0043(5)
C15 0.0302(6) 0.0256(6) 0.0408(7) -0.0019(5) 0.0133(5) 0.0020(5)
C3 0.0273(6) 0.0332(7) 0.0290(6) 0.0039(5) 0.0089(5) 0.0017(5)
C14 0.0346(7) 0.0350(7) 0.0294(6) -0.0017(5) 0.0094(5) 0.0016(5)
C9 0.0280(6) 0.0354(7) 0.0280(6) 0.0006(5) 0.0041(5) 0.0016(5)
C10 0.0242(6) 0.0354(7) 0.0273(6) 0.0009(5) 0.0063(5) 0.0028(5)
C13 0.0324(6) 0.0306(6) 0.0344(7) -0.0002(5) 0.0158(5) 0.0004(5)
C17 0.0387(7) 0.0350(7) 0.0303(6) 0.0005(5) 0.0099(5) 0.0036(5)
N1 0.0388(7) 0.0464(7) 0.0488(7) -0.0031(6) 0.0141(6) -0.0124(5)
C16 0.0405(7) 0.0329(7) 0.0384(7) 0.0033(5) 0.0189(6) -0.0013(5)
C5 0.0418(8) 0.0484(8) 0.0295(7) 0.0016(6) 0.0056(6) -0.0025(6)
C8 0.0337(7) 0.0504(9) 0.0418(8) 0.0006(7) 0.0068(6) -0.0097(6)
C1 0.0255(6) 0.0299(6) 0.0288(6) 0.0011(5) 0.0062(5) 0.0041(5)
C7 0.0378(8) 0.0504(9) 0.0452(9) -0.0040(7) -0.0046(7) -0.0097(6)
C6 0.0483(9) 0.0523(9) 0.0303(7) -0.0029(6) -0.0034(6) -0.0047(7)
C11 0.0290(6) 0.0359(7) 0.0349(7) -0.0020(5) 0.0102(5) 0.0040(5)

loop_
_atom_type_symbol
_atom_type_description
_atom_type_scat_dispersion_real
_atom_type_scat_dispersion_imag
_atom_type_scat_source
C C 0.0181 0.0091 'International Tables Vol C Tables 4.2.6.8 and 6.1.1.4'
H H 0.0000 0.0000 'International Tables Vol C Tables 4.2.6.8 and 6.1.1.4'
O O 0.0492 0.0322 'International Tables Vol C Tables 4.2.6.8 and 6.1.1.4'
N N 0.0311 0.0180 'International Tables Vol C Tables 4.2.6.8 and 6.1.1.4'

loop_
_geom_angle_atom_site_label_1
_geom_angle_atom_site_label_2
_geom_angle_atom_site_label_3
_geom_angle
_geom_angle_site_symmetry_1
_geom_angle_site_symmetry_3
_geom_angle_publ_flag
C9 O1 C10 123.56(10) . . ?
C1 O4 H4A 109.5 . . ?
C9 C4 C5 118.53(12) . . ?
C9 C4 C3 117.49(11) . . ?
C5 C4 C3 123.96(12) . . ?
C3 C2 C10 119.65(11) . . ?
C3 C2 C1 118.74(11) . . ?
C10 C2 C1 121.61(11) . . ?
C11 O5 H5A 109.5 . . ?
C13 C12 C17 118.01(12) . . ?
C13 C12 C11 121.13(12) . . ?
C17 C12 C11 120.85(12) . . ?
N1 C15 C16 120.80(12) . . ?
N1 C15 C14 120.96(13) . . ?
C16 C15 C14 118.24(12) . . ?
C2 C3 C4 122.33(12) . . ?
C2 C3 H3 118.8 . . ?
C4 C3 H3 118.8 . . ?
C13 C14 C15 120.47(12) . . ?
C13 C14 H14 119.8 . . ?
C15 C14 H14 119.8 . . ?
O1 C9 C8 117.79(12) . . ?
O1 C9 C4 120.49(11) . . ?
C8 C9 C4 121.71(13) . . ?
O2 C10 O1 115.83(11) . . ?
O2 C10 C2 127.76(12) . . ?
O1 C10 C2 116.42(10) . . ?
C14 C13 C12 121.36(12) . . ?
C14 C13 H13 119.3 . . ?
C12 C13 H13 119.3 . . ?
C16 C17 C12 121.20(13) . . ?
C16 C17 H17 119.4 . . ?
C12 C17 H17 119.4 . . ?
C15 N1 H1A 120.0 . . ?
C15 N1 H1B 120.0 . . ?
H1A N1 H1B 120.0 . . ?
C17 C16 C15 120.72(12) . . ?
C17 C16 H16 119.6 . . ?
C15 C16 H16 119.6 . . ?
C6 C5 C4 120.06(13) . . ?
C6 C5 H5 120.0 . . ?
C4 C5 H5 120.0 . . ?
C7 C8 C9 118.54(14) . . ?
C7 C8 H8 120.7 . . ?
C9 C8 H8 120.7 . . ?
O4 C1 O3 123.53(12) . . ?
O4 C1 C2 119.40(11) . . ?
O3 C1 C2 117.05(11) . . ?
C8 C7 C6 121.02(13) . . ?
C8 C7 H7 119.5 . . ?
C6 C7 H7 119.5 . . ?
C5 C6 C7 120.13(13) . . ?
C5 C6 H6 119.9 . . ?
C7 C6 H6 119.9 . . ?
O6 C11 O5 122.46(12) . . ?
O6 C11 C12 119.78(12) . . ?
O5 C11 C12 117.76(12) . . ?

loop_
_geom_bond_atom_site_label_1
_geom_bond_atom_site_label_2
_geom_bond_distance
_geom_bond_site_symmetry_2
_geom_bond_publ_flag
O2 C10 1.2049(16) . ?
O1 C9 1.3747(16) . ?
O1 C10 1.3770(16) . ?
O4 C1 1.2650(15) . ?
O4 H4A 0.8200 . ?
O3 C1 1.2671(15) . ?
C4 C9 1.3894(19) . ?
C4 C5 1.4036(18) . ?
C4 C3 1.4272(18) . ?
O6 C11 1.2731(17) . ?
C2 C3 1.3530(17) . ?
C2 C10 1.4637(17) . ?
C2 C1 1.4840(17) . ?
O5 C11 1.2774(17) . ?
O5 H5A 0.8200 . ?
C12 C13 1.3961(19) . ?
C12 C17 1.3994(19) . ?
C12 C11 1.4663(19) . ?
C15 N1 1.3661(18) . ?
C15 C16 1.403(2) . ?
C15 C14 1.4049(19) . ?
C3 H3 0.9300 . ?
C14 C13 1.3762(19) . ?
C14 H14 0.9300 . ?
C9 C8 1.3840(19) . ?
C13 H13 0.9300 . ?
C17 C16 1.374(2) . ?
C17 H17 0.9300 . ?
N1 H1A 0.8600 . ?
N1 H1B 0.8600 . ?
C16 H16 0.9300 . ?
C5 C6 1.371(2) . ?
C5 H5 0.9300 . ?
C8 C7 1.377(2) . ?
C8 H8 0.9300 . ?
C7 C6 1.390(2) . ?
C7 H7 0.9300 . ?
C6 H6 0.9300 . ?

loop_
_geom_hbond_atom_site_label_D
_geom_hbond_atom_site_label_H
_geom_hbond_atom_site_label_A
_geom_hbond_distance_DH
_geom_hbond_distance_HA
_geom_hbond_distance_DA
_geom_hbond_angle_DHA
_geom_hbond_site_symmetry_A
_geom_hbond_publ_flag
O4 H4A O6 0.82 1.85 2.6581(14) 167.5 3_557 yes
O5 H5A O3 0.82 1.84 2.6417(14) 166.9 3_557 yes
N1 H1B O6 0.86 2.58 3.4143(17) 163.4 2_557 yes
C16 H16 O1 0.93 2.55 3.4789(16) 174.5 3_667 yes
N1 H1A O2 0.86 2.32 3.1762(16) 176.0 3_667 yes

loop_
_geom_torsion_atom_site_label_1
_geom_torsion_atom_site_label_2
_geom_torsion_atom_site_label_3
_geom_torsion_atom_site_label_4
_geom_torsion
_geom_torsion_site_symmetry_1
_geom_torsion_site_symmetry_2
_geom_torsion_site_symmetry_3
_geom_torsion_site_symmetry_4
_geom_torsion_publ_flag
C10 C2 C3 C4 -2.06(19) . . . . ?
C1 C2 C3 C4 178.36(11) . . . . ?
C9 C4 C3 C2 0.00(19) . . . . ?
C5 C4 C3 C2 178.51(13) . . . . ?
N1 C15 C14 C13 178.12(12) . . . . ?
C16 C15 C14 C13 -0.92(19) . . . . ?
C10 O1 C9 C8 -178.71(12) . . . . ?
C10 O1 C9 C4 0.00(19) . . . . ?
C5 C4 C9 O1 -177.51(12) . . . . ?
C3 C4 C9 O1 1.08(18) . . . . ?
C5 C4 C9 C8 1.1(2) . . . . ?
C3 C4 C9 C8 179.74(12) . . . . ?
C9 O1 C10 O2 178.10(12) . . . . ?
C9 O1 C10 C2 -2.00(17) . . . . ?
C3 C2 C10 O2 -177.12(13) . . . . ?
C1 C2 C10 O2 2.4(2) . . . . ?
C3 C2 C10 O1 2.99(17) . . . . ?
C1 C2 C10 O1 -177.44(10) . . . . ?
C15 C14 C13 C12 0.5(2) . . . . ?
C17 C12 C13 C14 0.15(19) . . . . ?
C11 C12 C13 C14 178.87(12) . . . . ?
C13 C12 C17 C16 -0.44(19) . . . . ?
C11 C12 C17 C16 -179.17(12) . . . . ?
C12 C17 C16 C15 0.0(2) . . . . ?
N1 C15 C16 C17 -178.41(12) . . . . ?
C14 C15 C16 C17 0.64(19) . . . . ?
C9 C4 C5 C6 -0.3(2) . . . . ?
C3 C4 C5 C6 -178.79(13) . . . . ?
O1 C9 C8 C7 177.63(13) . . . . ?
C4 C9 C8 C7 -1.1(2) . . . . ?
C3 C2 C1 O4 -168.82(12) . . . . ?
C10 C2 C1 O4 11.61(18) . . . . ?
C3 C2 C1 O3 9.79(17) . . . . ?
C10 C2 C1 O3 -169.78(11) . . . . ?
C9 C8 C7 C6 0.1(2) . . . . ?
C4 C5 C6 C7 -0.6(2) . . . . ?
C8 C7 C6 C5 0.7(3) . . . . ?
C13 C12 C11 O6 8.6(2) . . . . ?
C17 C12 C11 O6 -172.68(12) . . . . ?
C13 C12 C11 O5 -171.00(12) . . . . ?
C17 C12 C11 O5 7.69(19) . . . . ?
